data_7128752
loop_
_publ_author_name
'Goual, Nawel'
'Casimiro, Lorenzo'
'Delattre, Vincent'
'Retailleau, Pascal'
'Maisonneuve, St\'ephane'
'Bogliotti, Nicolas'
'M\'etivier, R\'emi'
'Xie, Juan'
'Marinetti, Angela'
'Voituriez, Arnaud'

_publ_section_title
;
 Triazonine-based bistable photoswitches: synthesis, characterization and
 photochromic properties.
;
_journal_issue 78
_journal_name_full 'Chemical communications (Cambridge, England)'
_journal_page_first 10079
_journal_page_last 10082
_journal_paper_doi 10.1039/d1cc02746h
_journal_volume 57
_journal_year 2021
_chemical_formula_moiety 'C17 H17 N3 O2'
_chemical_formula_sum 'C17 H17 N3 O2'
_chemical_formula_weight 295.33
_chemical_name_systematic
;
'ethyl (Z)-11,13-dihydro-12H-dibenzo[c,h][1,2,6]triazonine-12-carboxylate'
;
_space_group_crystal_system orthorhombic
_space_group_IT_number 61
_space_group_name_Hall '-P 2ac 2ab'
_space_group_name_H-M_alt 'P b c a'
_atom_sites_solution_hydrogens geom
_atom_sites_solution_primary other
_atom_sites_solution_secondary difmap
_audit_creation_method SHELXL-2018/3
_audit_update_record
;
2021-03-05 deposited with the CCDC.	2021-08-02 downloaded from the CCDC.
;
_cell_angle_alpha 90
_cell_angle_beta 90
_cell_angle_gamma 90
_cell_formula_units_Z 8
_cell_length_a 12.2994(4)
_cell_length_b 9.1580(3)
_cell_length_c 26.4451(10)
_cell_measurement_reflns_used 8476
_cell_measurement_temperature 173(2)
_cell_measurement_theta_max 29.2570
_cell_measurement_theta_min 2.8850
_cell_volume 2978.72(18)
_computing_cell_refinement 'CrysAlisPro 1.171.39.46 (Rigaku OD, 2018)'
_computing_data_collection 'CrysAlisPro 1.171.39.46 (Rigaku OD, 2018)'
_computing_data_reduction 'CrysAlisPro 1.171.39.46 (Rigaku OD, 2018)'
_computing_structure_refinement 'SHELXL-2018/3 (Sheldrick, 2018)'
_computing_structure_solution 'SHELXT 2014/5 (Sheldrick, 2014)'
_diffrn_ambient_temperature 173(2)
_diffrn_detector 'Dectris PILATUS3 R 200K-A area detector'
_diffrn_detector_area_resol_mean 5.811
_diffrn_detector_type 'Hybrid Photon Counting area detector'
_diffrn_measured_fraction_theta_full 0.999
_diffrn_measured_fraction_theta_max 0.999
_diffrn_measurement_device 'kappa gonio four-circle diffractometer'
_diffrn_measurement_device_type 'Rigaku XtaLAB PRO'
_diffrn_measurement_method '\w scans'
_diffrn_radiation_collimation 'Rigaku Integrated Confocal MaxFlux double bounce multi-layer mirror optics'
_diffrn_radiation_monochromator none
_diffrn_radiation_probe x-ray
_diffrn_radiation_type MoK\a
_diffrn_radiation_wavelength 0.71073
_diffrn_reflns_av_R_equivalents 0.0223
_diffrn_reflns_av_unetI/netI 0.0147
_diffrn_reflns_Laue_measured_fraction_full 0.999
_diffrn_reflns_Laue_measured_fraction_max 0.999
_diffrn_reflns_limit_h_max 15
_diffrn_reflns_limit_h_min -15
_diffrn_reflns_limit_k_max 11
_diffrn_reflns_limit_k_min -10
_diffrn_reflns_limit_l_max 33
_diffrn_reflns_limit_l_min -32
_diffrn_reflns_number 20421
_diffrn_reflns_point_group_measured_fraction_full 0.999
_diffrn_reflns_point_group_measured_fraction_max 0.999
_diffrn_reflns_theta_full 25.242
_diffrn_reflns_theta_max 26.367
_diffrn_reflns_theta_min 2.878
_diffrn_source 'microfocus sealed X-ray tube'
_diffrn_source_type 'Rigaku micromax 003'
_exptl_absorpt_coefficient_mu 0.089
_exptl_absorpt_correction_T_max 1.00000
_exptl_absorpt_correction_T_min 0.89421
_exptl_absorpt_correction_type multi-scan
_exptl_absorpt_process_details
;
CrysAlisPro 1.171.39.46 (Rigaku Oxford Diffraction, 2018)
Empirical absorption correction using spherical harmonics,
 implemented in SCALE3 ABSPACK scaling algorithm.
;
_exptl_crystal_colour yellow
_exptl_crystal_density_diffrn 1.317
_exptl_crystal_description block
_exptl_crystal_F_000 1248
_exptl_crystal_size_max 0.4
_exptl_crystal_size_mid 0.3
_exptl_crystal_size_min 0.2
_refine_diff_density_max 0.207
_refine_diff_density_min -0.145
_refine_diff_density_rms 0.033
_refine_ls_extinction_coef 0.0024(7)
_refine_ls_extinction_expression Fc^*^=kFc[1+0.001xFc^2^\l^3^/sin(2\q)]^-1/4^
_refine_ls_extinction_method 'SHELXL-2018/3 (Sheldrick 2018)'
_refine_ls_goodness_of_fit_ref 1.022
_refine_ls_hydrogen_treatment constr
_refine_ls_matrix_type full
_refine_ls_number_parameters 201
_refine_ls_number_reflns 3045
_refine_ls_number_restraints 0
_refine_ls_restrained_S_all 1.022
_refine_ls_R_factor_all 0.0435
_refine_ls_R_factor_gt 0.0397
_refine_ls_shift/su_max 0.001
_refine_ls_shift/su_mean 0.000
_refine_ls_structure_factor_coef Fsqd
_refine_ls_weighting_details 'w=1/[\s^2^(Fo^2^)+(0.0506P)^2^+1.0701P] where P=(Fo^2^+2Fc^2^)/3'
_refine_ls_weighting_scheme calc
_refine_ls_wR_factor_gt 0.1035
_refine_ls_wR_factor_ref 0.1060
_reflns_Friedel_coverage 0.000
_reflns_number_gt 2766
_reflns_number_total 3045
_reflns_threshold_expression 'I > 2\s(I)'
_cod_data_source_file d1cc02746h2.cif
_cod_data_source_block compound_Z-2c
_cod_depositor_comments 'Adding full bibliography for 7128749--7128753.cif.'
_cod_original_cell_volume 2978.73(19)
_cod_database_code 7128752
_shelx_space_group_comment
;
The symmetry employed for this shelxl refinement is uniquely defined
by the following loop, which should always be used as a source of
symmetry information in preference to the above space-group names.
They are only intended as comments.
;

loop_
_space_group_symop_operation_xyz
'x, y, z'
'-x+1/2, -y, z+1/2'
'-x, y+1/2, -z+1/2'
'x+1/2, -y+1/2, -z'
'-x, -y, -z'
'x-1/2, y, -z-1/2'
'x, -y-1/2, z-1/2'
'-x-1/2, y-1/2, z'

loop_
_atom_site_label
_atom_site_type_symbol
_atom_site_fract_x
_atom_site_fract_y
_atom_site_fract_z
_atom_site_U_iso_or_equiv
_atom_site_adp_type
_atom_site_occupancy
_atom_site_site_symmetry_order
_atom_site_calc_flag
_atom_site_refinement_flags_posn
_atom_site_refinement_flags_adp
_atom_site_refinement_flags_occupancy
_atom_site_disorder_assembly
_atom_site_disorder_group
O1 O 0.43835(9) 0.71538(10) 0.55651(4) 0.0497(3) Uani 1 1 d . . . . .
N1 N 0.42617(10) 0.39147(16) 0.72853(4) 0.0478(3) Uani 1 1 d . . . . .
C1 C 0.52108(10) 0.44703(16) 0.70255(4) 0.0357(3) Uani 1 1 d . . . . .
C3 C 0.40000(11) 0.62257(15) 0.65345(6) 0.0399(3) Uani 1 1 d . . . . .
H3A H 0.348462 0.610015 0.681874 0.048 Uiso 1 1 calc R U . . .
H3AB H 0.406773 0.728526 0.646733 0.048 Uiso 1 1 calc R U . . .
N3 N 0.35506(8) 0.55136(11) 0.60852(4) 0.0324(2) Uani 1 1 d . . . . .
C2 C 0.51047(10) 0.56349(14) 0.66921(5) 0.0340(3) Uani 1 1 d . . . . .
O2 O 0.34189(7) 0.52621(10) 0.52466(3) 0.0384(2) Uani 1 1 d . . . . .
N2 N 0.37222(10) 0.29025(16) 0.70977(4) 0.0454(3) Uani 1 1 d . . . . .
C5 C 0.36667(9) 0.28082(13) 0.61647(4) 0.0284(3) Uani 1 1 d . . . . .
C4 C 0.29471(10) 0.41497(14) 0.61447(5) 0.0330(3) Uani 1 1 d . . . . .
H4A H 0.243289 0.404743 0.585891 0.040 Uiso 1 1 calc R U . . .
H4AB H 0.251460 0.420101 0.645995 0.040 Uiso 1 1 calc R U . . .
C7 C 0.38305(10) 0.60669(13) 0.56269(5) 0.0342(3) Uani 1 1 d . . . . .
C6 C 0.40684(10) 0.22659(14) 0.66194(5) 0.0332(3) Uani 1 1 d . . . . .
C11 C 0.70681(11) 0.57031(16) 0.66268(6) 0.0445(3) Uani 1 1 d . . . . .
H11 H 0.770643 0.612968 0.648875 0.053 Uiso 1 1 calc R U . . .
C10 C 0.60528(11) 0.62401(15) 0.64938(6) 0.0414(3) Uani 1 1 d . . . . .
H10 H 0.600321 0.703379 0.626364 0.050 Uiso 1 1 calc R U . . .
C9 C 0.28830(16) 0.6786(2) 0.45343(6) 0.0653(5) Uani 1 1 d . . . . .
H9A H 0.305388 0.700598 0.418038 0.098 Uiso 1 1 calc R U . . .
H9B H 0.290848 0.768811 0.473341 0.098 Uiso 1 1 calc R U . . .
H9C H 0.215348 0.636061 0.455574 0.098 Uiso 1 1 calc R U . . .
C8 C 0.36955(12) 0.57263(18) 0.47373(6) 0.0467(4) Uani 1 1 d . . . . .
H8A H 0.372728 0.486191 0.451294 0.056 Uiso 1 1 calc R U . . .
H8AB H 0.442377 0.618667 0.473955 0.056 Uiso 1 1 calc R U . . .
C15 C 0.50025(12) 0.03464(15) 0.61913(7) 0.0498(4) Uani 1 1 d . . . . .
H15 H 0.546346 -0.048573 0.619800 0.060 Uiso 1 1 calc R U . . .
C12 C 0.71494(11) 0.45498(17) 0.69597(5) 0.0431(3) Uani 1 1 d . . . . .
H12 H 0.784466 0.417794 0.704852 0.052 Uiso 1 1 calc R U . . .
C16 C 0.46139(14) 0.08607(16) 0.57381(7) 0.0498(4) Uani 1 1 d . . . . .
H16 H 0.479972 0.037617 0.543242 0.060 Uiso 1 1 calc R U . . .
C13 C 0.62293(12) 0.39359(17) 0.71633(5) 0.0431(3) Uani 1 1 d . . . . .
H13 H 0.628705 0.315143 0.739686 0.052 Uiso 1 1 calc R U . . .
C17 C 0.39543(11) 0.20789(14) 0.57254(5) 0.0379(3) Uani 1 1 d . . . . .
H17 H 0.369215 0.242449 0.540942 0.046 Uiso 1 1 calc R U . . .
C14 C 0.47274(11) 0.10298(15) 0.66326(6) 0.0439(4) Uani 1 1 d . . . . .
H14 H 0.498432 0.066341 0.694673 0.053 Uiso 1 1 calc R U . . .

loop_
_atom_site_aniso_label
_atom_site_aniso_U_11
_atom_site_aniso_U_22
_atom_site_aniso_U_33
_atom_site_aniso_U_23
_atom_site_aniso_U_13
_atom_site_aniso_U_12
O1 0.0490(6) 0.0296(5) 0.0704(7) 0.0078(5) -0.0011(5) -0.0032(4)
N1 0.0402(6) 0.0773(9) 0.0258(5) -0.0004(6) 0.0039(5) 0.0039(6)
C1 0.0348(7) 0.0509(8) 0.0215(5) -0.0096(5) -0.0015(5) 0.0050(6)
C3 0.0341(7) 0.0363(7) 0.0493(8) -0.0116(6) -0.0039(6) 0.0114(6)
N3 0.0252(5) 0.0321(5) 0.0399(6) 0.0006(4) -0.0053(4) 0.0057(4)
C2 0.0323(6) 0.0345(6) 0.0352(6) -0.0145(5) -0.0060(5) 0.0080(5)
O2 0.0363(5) 0.0414(5) 0.0377(5) 0.0087(4) -0.0043(4) -0.0020(4)
N2 0.0351(6) 0.0712(9) 0.0300(6) 0.0151(6) 0.0070(5) 0.0027(6)
C5 0.0212(5) 0.0309(6) 0.0329(6) 0.0054(5) 0.0000(4) -0.0075(4)
C4 0.0209(5) 0.0419(7) 0.0363(6) 0.0057(5) -0.0016(5) 0.0002(5)
C7 0.0267(6) 0.0277(6) 0.0481(8) 0.0053(5) -0.0026(5) 0.0080(5)
C6 0.0252(6) 0.0402(7) 0.0342(6) 0.0110(5) 0.0026(5) -0.0063(5)
C11 0.0304(7) 0.0436(8) 0.0596(9) -0.0054(7) -0.0088(6) -0.0037(6)
C10 0.0371(7) 0.0300(6) 0.0570(9) -0.0031(6) -0.0096(6) -0.0007(5)
C9 0.0655(11) 0.0862(13) 0.0442(9) 0.0228(9) 0.0023(8) 0.0237(10)
C8 0.0457(8) 0.0535(9) 0.0409(8) 0.0110(6) 0.0064(6) 0.0067(7)
C15 0.0416(8) 0.0248(6) 0.0830(12) 0.0030(7) -0.0024(7) -0.0011(6)
C12 0.0318(7) 0.0547(8) 0.0428(7) -0.0080(6) -0.0141(6) 0.0064(6)
C16 0.0537(9) 0.0346(7) 0.0610(9) -0.0169(7) 0.0032(7) -0.0049(7)
C13 0.0453(8) 0.0569(9) 0.0272(6) 0.0010(6) -0.0093(5) 0.0088(7)
C17 0.0413(7) 0.0352(7) 0.0373(7) -0.0021(5) -0.0061(5) -0.0094(6)
C14 0.0351(7) 0.0400(7) 0.0566(9) 0.0224(7) -0.0058(6) -0.0050(6)

loop_
_atom_type_symbol
_atom_type_description
_atom_type_scat_dispersion_real
_atom_type_scat_dispersion_imag
_atom_type_scat_source
C C 0.0033 0.0016 'International Tables Vol C Tables 4.2.6.8 and 6.1.1.4'
H H 0.0000 0.0000 'International Tables Vol C Tables 4.2.6.8 and 6.1.1.4'
N N 0.0061 0.0033 'International Tables Vol C Tables 4.2.6.8 and 6.1.1.4'
O O 0.0106 0.0060 'International Tables Vol C Tables 4.2.6.8 and 6.1.1.4'

loop_
_geom_angle_atom_site_label_1
_geom_angle_atom_site_label_2
_geom_angle_atom_site_label_3
_geom_angle
_geom_angle_site_symmetry_1
_geom_angle_site_symmetry_3
_geom_angle_publ_flag
N2 N1 C1 120.21(11) . . ?
C2 C1 C13 121.32(13) . . ?
C2 C1 N1 119.69(12) . . ?
C13 C1 N1 118.52(12) . . ?
N3 C3 C2 113.66(10) . . ?
N3 C3 H3A 108.8 . . ?
C2 C3 H3A 108.8 . . ?
N3 C3 H3AB 108.8 . . ?
C2 C3 H3AB 108.8 . . ?
H3A C3 H3AB 107.7 . . ?
C7 N3 C4 122.95(11) . . ?
C7 N3 C3 117.55(11) . . ?
C4 N3 C3 119.02(11) . . ?
C1 C2 C10 117.73(12) . . ?
C1 C2 C3 122.05(12) . . ?
C10 C2 C3 120.20(12) . . ?
C7 O2 C8 116.39(11) . . ?
N1 N2 C6 119.28(11) . . ?
C17 C5 C6 117.49(12) . . ?
C17 C5 C4 120.71(11) . . ?
C6 C5 C4 121.79(11) . . ?
N3 C4 C5 113.58(9) . . ?
N3 C4 H4A 108.8 . . ?
C5 C4 H4A 108.8 . . ?
N3 C4 H4AB 108.8 . . ?
C5 C4 H4AB 108.8 . . ?
H4A C4 H4AB 107.7 . . ?
O1 C7 O2 123.92(13) . . ?
O1 C7 N3 124.54(13) . . ?
O2 C7 N3 111.55(11) . . ?
C5 C6 C14 121.22(13) . . ?
C5 C6 N2 120.25(11) . . ?
C14 C6 N2 118.28(12) . . ?
C12 C11 C10 119.92(14) . . ?
C12 C11 H11 120.0 . . ?
C10 C11 H11 120.0 . . ?
C11 C10 C2 121.11(14) . . ?
C11 C10 H10 119.4 . . ?
C2 C10 H10 119.4 . . ?
C8 C9 H9A 109.5 . . ?
C8 C9 H9B 109.5 . . ?
H9A C9 H9B 109.5 . . ?
C8 C9 H9C 109.5 . . ?
H9A C9 H9C 109.5 . . ?
H9B C9 H9C 109.5 . . ?
O2 C8 C9 111.53(12) . . ?
O2 C8 H8A 109.3 . . ?
C9 C8 H8A 109.3 . . ?
O2 C8 H8AB 109.3 . . ?
C9 C8 H8AB 109.3 . . ?
H8A C8 H8AB 108.0 . . ?
C14 C15 C16 120.12(13) . . ?
C14 C15 H15 119.9 . . ?
C16 C15 H15 119.9 . . ?
C13 C12 C11 120.28(13) . . ?
C13 C12 H12 119.9 . . ?
C11 C12 H12 119.9 . . ?
C15 C16 C17 120.20(14) . . ?
C15 C16 H16 119.9 . . ?
C17 C16 H16 119.9 . . ?
C12 C13 C1 119.62(13) . . ?
C12 C13 H13 120.2 . . ?
C1 C13 H13 120.2 . . ?
C16 C17 C5 121.30(13) . . ?
C16 C17 H17 119.4 . . ?
C5 C17 H17 119.4 . . ?
C15 C14 C6 119.66(13) . . ?
C15 C14 H14 120.2 . . ?
C6 C14 H14 120.2 . . ?

loop_
_geom_bond_atom_site_label_1
_geom_bond_atom_site_label_2
_geom_bond_distance
_geom_bond_site_symmetry_2
_geom_bond_publ_flag
O1 C7 1.2166(16) . ?
N1 N2 1.2433(19) . ?
N1 C1 1.4469(18) . ?
C1 C2 1.390(2) . ?
C1 C13 1.3935(19) . ?
C3 N3 1.4638(17) . ?
C3 C2 1.5206(17) . ?
C3 H3A 0.9900 . ?
C3 H3AB 0.9900 . ?
N3 C7 1.3579(17) . ?
N3 C4 1.4615(16) . ?
C2 C10 1.394(2) . ?
O2 C7 1.3458(17) . ?
O2 C8 1.4528(17) . ?
N2 C6 1.4563(18) . ?
C5 C17 1.3858(18) . ?
C5 C6 1.3918(17) . ?
C5 C4 1.5150(17) . ?
C4 H4A 0.9900 . ?
C4 H4AB 0.9900 . ?
C6 C14 1.3927(19) . ?
C11 C12 1.378(2) . ?
C11 C10 1.3874(19) . ?
C11 H11 0.9500 . ?
C10 H10 0.9500 . ?
C9 C8 1.493(2) . ?
C9 H9A 0.9800 . ?
C9 H9B 0.9800 . ?
C9 H9C 0.9800 . ?
C8 H8A 0.9900 . ?
C8 H8AB 0.9900 . ?
C15 C14 1.367(2) . ?
C15 C16 1.374(2) . ?
C15 H15 0.9500 . ?
C12 C13 1.374(2) . ?
C12 H12 0.9500 . ?
C16 C17 1.380(2) . ?
C16 H16 0.9500 . ?
C13 H13 0.9500 . ?
C17 H17 0.9500 . ?
C14 H14 0.9500 . ?

loop_
_geom_torsion_atom_site_label_1
_geom_torsion_atom_site_label_2
_geom_torsion_atom_site_label_3
_geom_torsion_atom_site_label_4
_geom_torsion
_geom_torsion_site_symmetry_1
_geom_torsion_site_symmetry_2
_geom_torsion_site_symmetry_3
_geom_torsion_site_symmetry_4
_geom_torsion_publ_flag
N2 N1 C1 C2 91.50(17) . . . . ?
N2 N1 C1 C13 -96.20(16) . . . . ?
C2 C3 N3 C7 -87.55(14) . . . . ?
C2 C3 N3 C4 84.66(15) . . . . ?
C13 C1 C2 C10 0.89(19) . . . . ?
N1 C1 C2 C10 172.96(12) . . . . ?
C13 C1 C2 C3 179.56(12) . . . . ?
N1 C1 C2 C3 -8.36(18) . . . . ?
N3 C3 C2 C1 -89.67(15) . . . . ?
N3 C3 C2 C10 88.97(15) . . . . ?
C1 N1 N2 C6 1.18(19) . . . . ?
C7 N3 C4 C5 87.62(13) . . . . ?
C3 N3 C4 C5 -84.15(13) . . . . ?
C17 C5 C4 N3 -89.10(14) . . . . ?
C6 C5 C4 N3 90.52(13) . . . . ?
C8 O2 C7 O1 1.91(18) . . . . ?
C8 O2 C7 N3 -178.11(10) . . . . ?
C4 N3 C7 O1 -175.70(11) . . . . ?
C3 N3 C7 O1 -3.82(18) . . . . ?
C4 N3 C7 O2 4.31(15) . . . . ?
C3 N3 C7 O2 176.19(10) . . . . ?
C17 C5 C6 C14 -0.51(17) . . . . ?
C4 C5 C6 C14 179.86(11) . . . . ?
C17 C5 C6 N2 -174.66(11) . . . . ?
C4 C5 C6 N2 5.71(17) . . . . ?
N1 N2 C6 C5 -91.66(15) . . . . ?
N1 N2 C6 C14 94.01(16) . . . . ?
C12 C11 C10 C2 0.1(2) . . . . ?
C1 C2 C10 C11 -0.3(2) . . . . ?
C3 C2 C10 C11 -179.04(13) . . . . ?
C7 O2 C8 C9 -90.08(16) . . . . ?
C10 C11 C12 C13 -0.5(2) . . . . ?
C14 C15 C16 C17 0.7(2) . . . . ?
C11 C12 C13 C1 1.0(2) . . . . ?
C2 C1 C13 C12 -1.2(2) . . . . ?
N1 C1 C13 C12 -173.41(13) . . . . ?
C15 C16 C17 C5 -0.1(2) . . . . ?
C6 C5 C17 C16 0.01(18) . . . . ?
C4 C5 C17 C16 179.64(12) . . . . ?
C16 C15 C14 C6 -1.2(2) . . . . ?
C5 C6 C14 C15 1.12(19) . . . . ?
N2 C6 C14 C15 175.39(13) . . . . ?
